data_9001191
loop_
_publ_author_name
'Hazen, R. M.'
'Finger, L. W.'

_publ_section_title
;High-pressure crystal chemistry of andradite and pyrope: Revised procedures
 for high-pressure diffraction experiments P = 2.15 GPa, conventinal
 refinement
;
_journal_name_full 'American Mineralogist'
_journal_page_first 352
_journal_page_last 359
_journal_volume 74
_journal_year 1989
_chemical_formula_sum 'Al1.95 Ca0.39 Fe0.658 Mg2.002 Mn0.021 O12 Si2.916 Ti0.024'
_chemical_name_mineral Pyrope
_space_group_IT_number 230
_symmetry_space_group_name_Hall '-I 4bd 2c 3'
_symmetry_space_group_name_H-M 'I a -3 d'
_cell_angle_alpha 90
_cell_angle_beta 90
_cell_angle_gamma 90
_cell_formula_units_Z 8
_cell_length_a 11.493
_cell_length_b 11.493
_cell_length_c 11.493
_cell_volume 1518.099
_database_code_amcsd 0001214
_diffrn_ambient_pressure 2.15e+06
_exptl_crystal_density_diffrn 3.761
_cod_original_formula_sum 'Si2.916 Al1.95 Mg2.002 Fe.658 Ti.024 Ca.39 Mn.021 O12'
_cod_database_code 9001191

loop_
_symmetry_equiv_pos_as_xyz
x,y,z
1/2+x,1/2+y,1/2+z
z,1/2-x,1/2+y
1/2+z,-x,+y
-y,1/2+z,1/2-x
1/2-y,+z,-x
x,1/2-y,1/2+z
1/2+x,-y,+z
-z,1/2+x,1/2-y
1/2-z,+x,-y
y,1/2-z,1/2+x
1/2+y,-z,+x
-x,1/2+y,1/2-z
1/2-x,+y,-z
3/4+x,1/4-z,3/4-y
1/4+x,3/4-z,1/4-y
3/4-z,1/4+y,3/4+x
1/4-z,3/4+y,1/4+x
3/4+y,1/4-x,3/4-z
1/4+y,3/4-x,1/4-z
3/4-x,1/4+z,3/4+y
1/4-x,3/4+z,1/4+y
3/4+z,1/4-y,3/4-x
1/4+z,3/4-y,1/4-x
3/4-y,1/4+x,3/4+z
1/4-y,3/4+x,1/4+z
1/4+x,1/4+z,1/4+y
3/4+x,3/4+z,3/4+y
1/4-z,1/4-y,1/4-x
3/4-z,3/4-y,3/4-x
1/4+y,1/4+x,1/4+z
3/4+y,3/4+x,3/4+z
1/4-x,1/4-z,1/4-y
3/4-x,3/4-z,3/4-y
1/4+z,1/4+y,1/4+x
3/4+z,3/4+y,3/4+x
1/4-y,1/4-x,1/4-z
3/4-y,3/4-x,3/4-z
1/2+z,x,1/2-y
+z,1/2+x,-y
1/2-y,-z,1/2+x
-y,1/2-z,+x
1/2+x,y,1/2-z
+x,1/2+y,-z
1/2-z,-x,1/2+y
-z,1/2-x,+y
1/2+y,z,1/2-x
+y,1/2+z,-x
1/2-x,-y,1/2+z
-x,1/2-y,+z
1/2-z,1/2+x,y
-z,+x,1/2+y
1/2+y,1/2-z,-x
+y,-z,1/2-x
1/2-x,1/2+y,z
-x,+y,1/2+z
1/2+z,1/2-x,-y
+z,-x,1/2-y
1/2-y,1/2+z,x
-y,+z,1/2+x
1/2+x,1/2-y,-z
+x,-y,1/2-z
3/4-x,3/4+z,1/4-y
1/4-x,1/4+z,3/4-y
3/4+z,3/4-y,1/4+x
1/4+z,1/4-y,3/4+x
3/4-y,3/4+x,1/4-z
1/4-y,1/4+x,3/4-z
3/4+x,3/4-z,1/4+y
1/4+x,1/4-z,3/4+y
3/4-z,3/4+y,1/4-x
1/4-z,1/4+y,3/4-x
3/4+y,3/4-x,1/4+z
1/4+y,1/4-x,3/4+z
1/4-x,3/4-z,3/4+y
3/4-x,1/4-z,1/4+y
1/4+z,3/4+y,3/4-x
3/4+z,1/4+y,1/4-x
1/4-y,3/4-x,3/4+z
3/4-y,1/4-x,1/4+z
1/4+x,3/4+z,3/4-y
3/4+x,1/4+z,1/4-y
1/4-z,3/4-y,3/4+x
3/4-z,1/4-y,1/4+x
1/4+y,3/4+x,3/4-z
3/4+y,1/4+x,1/4-z
-z,-x,-y
1/2-z,1/2-x,1/2-y
y,z,x
1/2+y,1/2+z,1/2+x
-x,-y,-z
1/2-x,1/2-y,1/2-z
z,x,y
1/2+z,1/2+x,1/2+y
-y,-z,-x
1/2-y,1/2-z,1/2-x

loop_
_atom_site_label
_atom_site_fract_x
_atom_site_fract_y
_atom_site_fract_z
_atom_site_occupancy
_atom_site_U_iso_or_equiv
Si 0.37500 0.00000 0.25000 0.97200 0.00899
Al1 0.37500 0.00000 0.25000 0.02800 0.00899
Al2 0.00000 0.00000 0.00000 0.93300 0.00836
Mg1 0.00000 0.00000 0.00000 0.05000 0.00836
Fe1 0.00000 0.00000 0.00000 0.00500 0.00836
Ti 0.00000 0.00000 0.00000 0.01200 0.00836
Mg2 0.12500 0.00000 0.25000 0.63400 0.01203
Ca 0.12500 0.00000 0.25000 0.13000 0.01203
Fe2 0.12500 0.00000 0.25000 0.21600 0.01203
Mn 0.12500 0.00000 0.25000 0.00700 0.01203
O 0.03450 0.04970 0.65190 1.00000 0.01203

loop_
_cod_changelog_entry_id
_cod_changelog_entry_author
_cod_changelog_entry_date
_cod_changelog_entry_text
1
;cod-tools version 3.10.1
Id: cif_fix_AMCSD_atom_labels 10224 2024-08-07 11:09:31Z saulius
;
2024-08-07T19:38:09+03:00
;Changed the following '_atom_site_label' values:
the first duplicated label 'Al'  converted to 'Al1'
duplicated label 'Al' at index 2 converted to 'Al2'
the first duplicated label 'Mg'  converted to 'Mg1'
duplicated label 'Mg' at index 6 converted to 'Mg2'
the first duplicated label 'Fe'  converted to 'Fe1'
duplicated label 'Fe' at index 8 converted to 'Fe2'
;

loop_
_cod_related_entry_id
_cod_related_entry_database
_cod_related_entry_code
1 AMCSD 0001214
